data_4114850
loop_
_publ_author_name
'Jesse L. C. Rowsell'
'Nicholas J. Taylor'
'Linda F. Nazar'

_publ_section_title
;
 Structure and Ion Exchange Properties of a New Cobalt Borate with a
 Tunnel Structure "Templated" by Na+
;
_journal_name_full 'Journal of the American Chemical Society'
_journal_page_first 6522
_journal_page_last 6523
_journal_paper_doi 10.1021/ja020106p
_journal_volume 124
_journal_year 2002
_chemical_formula_sum 'B12 Co2 Na2 O21'
_chemical_formula_weight 629.56
_chemical_name_systematic
; 
 ? 
;
_space_group_IT_number 15
_symmetry_cell_setting monoclinic
_symmetry_space_group_name_Hall '-I 2ya'
_symmetry_space_group_name_H-M 'I 1 2/a 1'
_atom_sites_solution_primary direct
_atom_sites_solution_secondary difmap
_audit_creation_method SHELXL-97
_cell_angle_alpha 90.00
_cell_angle_beta 103.212(5)
_cell_angle_gamma 90.00
_cell_formula_units_Z 4
_cell_length_a 17.1447(15)
_cell_length_b 4.5530(5)
_cell_length_c 19.4408(15)
_cell_measurement_reflns_used 25
_cell_measurement_temperature 295(1)
_cell_measurement_theta_max 14.09
_cell_measurement_theta_min 9.41
_cell_volume 1477.4(2)
_computing_cell_refinement XSCANS
_computing_data_collection XSCANS
_computing_data_reduction XSCANS
_computing_molecular_graphics SHELXTL-UNIX
_computing_publication_material SHELXTL-UNIX
_computing_structure_refinement SHELXTL-UNIX
_computing_structure_solution SHELXTL-UNIX
_diffrn_ambient_temperature 295(1)
_diffrn_measured_fraction_theta_full 1.000
_diffrn_measured_fraction_theta_max 1.000
_diffrn_measurement_device_type 'Siemens P4'
_diffrn_measurement_method Omega
_diffrn_radiation_monochromator graphite
_diffrn_radiation_source 'fine-focus sealed tube'
_diffrn_radiation_type MoK\a
_diffrn_radiation_wavelength 0.71073
_diffrn_reflns_av_R_equivalents 0.0172
_diffrn_reflns_av_sigmaI/netI 0.0400
_diffrn_reflns_limit_h_max 27
_diffrn_reflns_limit_h_min 0
_diffrn_reflns_limit_k_max 7
_diffrn_reflns_limit_k_min 0
_diffrn_reflns_limit_l_max 30
_diffrn_reflns_limit_l_min -31
_diffrn_reflns_number 3355
_diffrn_reflns_theta_full 34.99
_diffrn_reflns_theta_max 34.99
_diffrn_reflns_theta_min 2.15
_diffrn_standards_decay_% +/-1
_diffrn_standards_interval_count 97
_diffrn_standards_number 3
_exptl_absorpt_coefficient_mu 2.440
_exptl_absorpt_correction_T_max 0.8197
_exptl_absorpt_correction_T_min 0.7272
_exptl_absorpt_correction_type integration
_exptl_absorpt_process_details 'Face-indexed analytical '
_exptl_crystal_colour Pink
_exptl_crystal_density_diffrn 2.830
_exptl_crystal_description 'prism fragment '
_exptl_crystal_F_000 1216
_exptl_crystal_size_max 0.14
_exptl_crystal_size_mid 0.14
_exptl_crystal_size_min 0.09
_refine_diff_density_max 0.515
_refine_diff_density_min -0.460
_refine_diff_density_rms 0.096
_refine_ls_extinction_coef 0.00162(6)
_refine_ls_extinction_expression Fc^*^=kFc[1+0.001xFc^2^\l^3^/sin(2\q)]^-1/4^
_refine_ls_extinction_method SHELXTL
_refine_ls_goodness_of_fit_ref 1.223
_refine_ls_matrix_type full
_refine_ls_number_parameters 169
_refine_ls_number_reflns 3261
_refine_ls_number_restraints 0
_refine_ls_restrained_S_all 1.223
_refine_ls_R_factor_all 0.0399
_refine_ls_R_factor_gt 0.0265
_refine_ls_shift/su_max 0.002
_refine_ls_shift/su_mean 0.000
_refine_ls_structure_factor_coef Fsqd
_refine_ls_weighting_details 'calc w=1/[\s^2^(Fo^2^)+(0.0000P)^2^+0.0000P] where P=(Fo^2^+2Fc^2^)/3'
_refine_ls_weighting_scheme calc
_refine_ls_wR_factor_gt 0.0503
_refine_ls_wR_factor_ref 0.0515
_reflns_number_gt 2526
_reflns_number_total 3261
_reflns_threshold_expression >2sigma(I)
_cod_data_source_file ja020106p_1.cif
_cod_data_source_block co915B12Co2Na2O21
_cod_depositor_comments
;
The following automatic conversions were performed:

'_exptl_absorpt_correction_type' value 'Integration' changed to
'integration' according to the built-in table from CIF Core
dictionary named 'cif_core.dic' version 2.4.1 from 2010-06-29.

Automatic conversion script
Id: cif_fix_values 1715 2011-07-08 13:25:40Z adriana 
;
_cod_database_code 4114850

loop_
_symmetry_equiv_pos_as_xyz
'x, y, z'
'-x+1/2, y, -z'
'x+1/2, y+1/2, z+1/2'
'-x+1, y+1/2, -z+1/2'
'-x, -y, -z'
'x-1/2, -y, z'
'-x+1/2, -y+1/2, -z+1/2'
'x, -y+1/2, z+1/2'

loop_
_atom_site_label
_atom_site_type_symbol
_atom_site_fract_x
_atom_site_fract_y
_atom_site_fract_z
_atom_site_U_iso_or_equiv
_atom_site_adp_type
_atom_site_occupancy
_atom_site_symmetry_multiplicity
_atom_site_calc_flag
_atom_site_refinement_flags
Co1 Co 0.557353(11) -0.00380(5) 0.451351(10) 0.00957(5) Uani 1 1 d .
O1 O 0.2500 1.1239(3) 0.0000 0.0069(2) Uani 1 2 d S
O2 O 0.21577(6) 0.7570(2) 0.07712(5) 0.00877(18) Uani 1 1 d .
O3 O 0.34342(5) 0.7334(2) 0.04872(5) 0.00808(18) Uani 1 1 d .
O4 O 0.31043(6) 0.4457(2) 0.14338(5) 0.0103(2) Uani 1 1 d .
O5 O 0.43453(6) 0.2305(2) 0.13272(5) 0.00785(17) Uani 1 1 d .
O6 O 0.36588(6) 0.0705(2) 0.22047(5) 0.00968(19) Uani 1 1 d .
O7 O 0.48450(6) -0.1812(2) 0.20829(5) 0.00800(17) Uani 1 1 d .
O8 O 0.42600(6) -0.2818(2) 0.30491(5) 0.00829(18) Uani 1 1 d .
O9 O 0.46947(6) -0.6358(2) 0.39542(5) 0.00697(17) Uani 1 1 d .
O10 O 0.45659(6) -0.2046(2) 0.46039(5) 0.00798(18) Uani 1 1 d .
O11 O 0.37880(5) -0.6276(2) 0.47174(5) 0.00717(17) Uani 1 1 d .
B1 B 0.18756(8) 0.9496(3) 0.01499(7) 0.0065(3) Uani 1 1 d .
B2 B 0.29052(9) 0.6440(3) 0.08783(8) 0.0080(3) Uani 1 1 d .
B3 B 0.37158(9) 0.2501(3) 0.16492(8) 0.0077(2) Uani 1 1 d .
B4 B 0.42783(9) -0.1298(3) 0.24527(8) 0.0074(2) Uani 1 1 d .
B5 B 0.49385(8) -0.4686(3) 0.33859(7) 0.0068(2) Uani 1 1 d .
B6 B 0.43586(8) -0.4825(4) 0.44332(7) 0.0059(2) Uani 1 1 d .
Na1 Na 0.34748(4) 0.05327(14) 0.35692(3) 0.01970(15) Uani 1 1 d .

loop_
_atom_site_aniso_label
_atom_site_aniso_U_11
_atom_site_aniso_U_22
_atom_site_aniso_U_33
_atom_site_aniso_U_23
_atom_site_aniso_U_13
_atom_site_aniso_U_12
Co1 0.00937(8) 0.01026(8) 0.01124(8) -0.00501(8) 0.00682(6) -0.00457(8)
O1 0.0058(5) 0.0066(6) 0.0090(6) 0.000 0.0031(5) 0.000
O2 0.0052(4) 0.0117(5) 0.0100(4) 0.0038(4) 0.0029(3) 0.0019(4)
O3 0.0065(4) 0.0092(4) 0.0094(4) 0.0030(3) 0.0037(3) 0.0018(3)
O4 0.0099(4) 0.0125(5) 0.0093(4) 0.0046(3) 0.0040(3) 0.0039(4)
O5 0.0086(4) 0.0080(4) 0.0076(4) 0.0019(3) 0.0031(3) 0.0012(4)
O6 0.0089(4) 0.0114(5) 0.0099(4) 0.0049(3) 0.0045(3) 0.0032(3)
O7 0.0104(4) 0.0070(4) 0.0081(4) 0.0015(3) 0.0051(3) 0.0012(3)
O8 0.0090(4) 0.0091(4) 0.0074(4) 0.0028(3) 0.0033(3) 0.0021(4)
O9 0.0101(4) 0.0059(4) 0.0063(4) 0.0006(3) 0.0048(3) 0.0006(3)
O10 0.0086(4) 0.0068(4) 0.0095(4) -0.0021(3) 0.0042(3) -0.0016(3)
O11 0.0062(4) 0.0061(4) 0.0107(4) 0.0007(3) 0.0049(3) 0.0005(3)
B1 0.0064(5) 0.0065(7) 0.0074(6) 0.0003(4) 0.0029(4) 0.0006(5)
B2 0.0072(6) 0.0086(6) 0.0087(6) 0.0007(5) 0.0031(5) 0.0002(5)
B3 0.0080(6) 0.0078(6) 0.0074(6) -0.0003(5) 0.0019(5) -0.0003(5)
B4 0.0072(6) 0.0066(6) 0.0084(6) 0.0006(5) 0.0021(5) 0.0000(5)
B5 0.0075(5) 0.0073(6) 0.0060(5) 0.0000(5) 0.0027(4) -0.0009(5)
B6 0.0052(5) 0.0071(6) 0.0050(5) 0.0016(5) 0.0005(4) 0.0004(5)
Na1 0.0208(3) 0.0174(4) 0.0246(3) -0.0018(3) 0.0126(3) -0.0036(3)

loop_
_atom_type_symbol
_atom_type_description
_atom_type_scat_dispersion_real
_atom_type_scat_dispersion_imag
_atom_type_scat_source
B B 0.0013 0.0007 'International Tables Vol C Tables 4.2.6.8 and 6.1.1.4'
O O 0.0106 0.0060 'International Tables Vol C Tables 4.2.6.8 and 6.1.1.4'
Na Na 0.0362 0.0249 'International Tables Vol C Tables 4.2.6.8 and 6.1.1.4'
Co Co 0.3494 0.9721 'International Tables Vol C Tables 4.2.6.8 and 6.1.1.4'

loop_
_geom_angle_atom_site_label_1
_geom_angle_atom_site_label_2
_geom_angle_atom_site_label_3
_geom_angle
_geom_angle_site_symmetry_1
_geom_angle_site_symmetry_3
O10 Co1 O3 172.98(4) . 4_545
O10 Co1 O10 82.40(4) . 5_656
O3 Co1 O10 90.72(4) 4_545 5_656
O10 Co1 O5 91.01(4) . 4_545
O3 Co1 O5 95.96(4) 4_545 4_545
O10 Co1 O5 171.73(4) 5_656 4_545
O10 Co1 O11 84.46(4) . 5_646
O3 Co1 O11 96.48(4) 4_545 5_646
O10 Co1 O11 85.60(4) 5_656 5_646
O5 Co1 O11 88.82(4) 4_545 5_646
O10 Co1 O9 83.74(4) . 1_565
O3 Co1 O9 94.00(4) 4_545 1_565
O10 Co1 O9 82.55(4) 5_656 1_565
O5 Co1 O9 101.76(4) 4_545 1_565
O11 Co1 O9 164.26(3) 5_646 1_565
B1 O1 B1 111.80(15) 2 .
B2 O2 B1 118.16(11) . .
B2 O2 Na1 103.19(8) . 7
B1 O2 Na1 134.42(8) . 7
B2 O3 B1 118.31(10) . 2
B2 O3 Co1 120.42(9) . 4
B1 O3 Co1 117.84(7) 2 4
B3 O4 B2 134.18(11) . .
B3 O4 Na1 134.35(9) . 7
B2 O4 Na1 85.94(8) . 7
B3 O5 B5 121.63(10) . 4
B3 O5 Co1 121.80(9) . 4
B5 O5 Co1 116.33(7) 4 4
B3 O6 B4 118.25(11) . .
B3 O6 Na1 145.14(9) . .
B4 O6 Na1 83.93(7) . .
B4 O7 B5 122.76(11) . 4
B4 O8 B5 120.37(11) . .
B4 O8 Na1 99.21(8) . .
B5 O8 Na1 129.96(8) . .
B6 O9 B5 118.24(11) . .
B6 O9 Co1 111.63(8) . 1_545
B5 O9 Co1 116.90(7) . 1_545
B6 O9 Na1 92.21(8) . 1_545
B5 O9 Na1 115.40(7) . 1_545
Co1 O9 Na1 98.01(4) 1_545 1_545
B6 O10 Co1 126.74(9) . .
B6 O10 Co1 125.39(8) . 5_656
Co1 O10 Co1 97.60(4) . 5_656
B6 O10 Na1 97.34(7) . .
Co1 O10 Na1 101.68(4) . .
Co1 O10 Na1 103.49(4) 5_656 .
B6 O11 B1 116.74(11) . 7
B6 O11 Co1 108.91(8) . 5_646
B1 O11 Co1 123.44(8) 7 5_646
B6 O11 Na1 87.19(7) . 1_545
B1 O11 Na1 116.17(7) 7 1_545
Co1 O11 Na1 96.98(4) 5_646 1_545
O1 B1 O11 112.32(11) . 7
O1 B1 O2 112.23(10) . .
O11 B1 O2 107.79(10) 7 .
O1 B1 O3 108.85(10) . 2
O11 B1 O3 110.35(10) 7 2
O2 B1 O3 105.06(10) . 2
O2 B2 O3 121.68(12) . .
O2 B2 O4 115.01(12) . .
O3 B2 O4 123.22(12) . .
O4 B3 O5 122.17(12) . .
O4 B3 O6 116.15(12) . .
O5 B3 O6 121.67(12) . .
O7 B4 O8 121.66(12) . .
O7 B4 O6 120.65(12) . .
O8 B4 O6 117.57(12) . .
O7 B5 O8 113.63(10) 4_545 .
O7 B5 O9 106.57(11) 4_545 .
O8 B5 O9 107.51(10) . .
O7 B5 O5 109.25(10) 4_545 4_545
O8 B5 O5 107.97(11) . 4_545
O9 B5 O5 111.98(10) . 4_545
O10 B6 O9 121.00(12) . .
O10 B6 O11 121.42(12) . .
O9 B6 O11 117.57(13) . .
O2 Na1 O8 102.83(4) 7 .
O2 Na1 O9 129.89(4) 7 1_565
O8 Na1 O9 88.55(4) . 1_565
O2 Na1 O11 84.13(4) 7 1_565
O8 Na1 O11 133.32(4) . 1_565
O9 Na1 O11 55.52(3) 1_565 1_565
O2 Na1 O10 69.84(3) 7 .
O8 Na1 O10 71.12(3) . .
O9 Na1 O10 68.31(3) 1_565 .
O11 Na1 O10 68.36(3) 1_565 .
O2 Na1 O4 54.00(3) 7 7
O8 Na1 O4 131.00(4) . 7
O9 Na1 O4 140.30(4) 1_565 7
O11 Na1 O4 90.63(3) 1_565 7
O10 Na1 O4 121.87(4) . 7
O2 Na1 O6 135.96(4) 7 .
O8 Na1 O6 54.02(3) . .
O9 Na1 O6 90.00(4) 1_565 .
O11 Na1 O6 139.75(4) 1_565 .
O10 Na1 O6 121.51(4) . .
O4 Na1 O6 109.51(4) 7 .

loop_
_geom_bond_atom_site_label_1
_geom_bond_atom_site_label_2
_geom_bond_distance
_geom_bond_site_symmetry_2
Co1 O10 1.9975(10) .
Co1 O3 2.0155(9) 4_545
Co1 O10 2.0221(10) 5_656
Co1 O5 2.0636(9) 4_545
Co1 O11 2.3455(10) 5_646
Co1 O9 2.3475(10) 1_565
O1 B1 1.4154(16) 2
O1 B1 1.4154(16) .
O2 B2 1.3523(17) .
O2 B1 1.4815(17) .
O2 Na1 2.3347(11) 7
O3 B2 1.3717(17) .
O3 B1 1.5760(17) 2
O3 Co1 2.0155(9) 4
O4 B3 1.3663(18) .
O4 B2 1.3891(18) .
O4 Na1 2.7060(12) 7
O5 B3 1.3687(17) .
O5 B5 1.5254(17) 4
O5 Co1 2.0636(9) 4
O6 B3 1.3758(17) .
O6 B4 1.3993(17) .
O6 Na1 2.7432(12) .
O7 B4 1.3546(17) .
O7 B5 1.4353(17) 4
O8 B4 1.3569(17) .
O8 B5 1.4685(17) .
O8 Na1 2.4052(12) .
O9 B6 1.3899(17) .
O9 B5 1.4787(16) .
O9 Co1 2.3475(10) 1_545
O9 Na1 2.4945(12) 1_545
O10 B6 1.3352(18) .
O10 Co1 2.0221(10) 5_656
O10 Na1 2.6841(12) .
O11 B6 1.3952(17) .
O11 B1 1.4670(17) 7
O11 Co1 2.3456(10) 5_646
O11 Na1 2.6142(11) 1_545
B1 O11 1.4670(17) 7
B1 O3 1.5760(17) 2
B5 O7 1.4354(17) 4_545
B5 O5 1.5254(17) 4_545
Na1 O2 2.3347(11) 7
Na1 O9 2.4945(12) 1_565
Na1 O11 2.6142(11) 1_565
Na1 O4 2.7060(12) 7
